data_1542407
loop_
_publ_author_name
'Gregson, Matthew'
'Lu, Erli'
'Tuna, Floriana'
'McInnes, Eric J. L.'
'Hennig, Christoph'
'Scheinost, Andreas C.'
'McMaster, Jonathan'
'Lewis, William'
'Blake, Alexander J.'
'Kerridge, Andrew'
'Liddle, Stephen T.'

_publ_section_title
;
 Emergence of comparable covalency in isostructural cerium(iv)-- and
 uranium(iv)--carbon multiple bonds
;
_journal_issue 5
_journal_name_full 'Chem. Sci.'
_journal_page_first 3286
_journal_paper_doi 10.1039/C6SC00278A
_journal_volume 7
_journal_year 2016
_chemical_formula_moiety 'C55 H72 N2 O2 P2 Si2 U, C4 H10 O'
_chemical_formula_sum 'C59 H82 N2 O3 P2 Si2 U'
_chemical_formula_weight 1223.41
_chemical_name_systematic
;
 ?
;
_space_group_crystal_system orthorhombic
_space_group_IT_number 62
_space_group_name_Hall '-P 2ac 2n'
_space_group_name_H-M_alt 'P n m a'
_symmetry_space_group_name_Hall '-P 2ac 2n'
_symmetry_space_group_name_H-M 'P n m a'
_atom_sites_solution_hydrogens 'geom, Me from difmap'
_audit_block_doi 10.5517/cc10j08t
_audit_creation_method SHELXL-2012
_audit_update_record
;
2013-05-13 deposited with the CCDC.
2016-02-04 downloaded from the CCDC.
;
_cell_angle_alpha 90
_cell_angle_beta 90
_cell_angle_gamma 90
_cell_formula_units_Z 4
_cell_length_a 18.4956(2)
_cell_length_b 16.94471(14)
_cell_length_c 18.98054(16)
_cell_measurement_reflns_used 32132
_cell_measurement_temperature 90(2)
_cell_measurement_theta_max 74.63
_cell_measurement_theta_min 3.33
_cell_volume 5948.55(10)
_computing_cell_refinement
;
CrysAlisPro, Agilent Technologies,
Version 1.171.36.21 (release 14-08-2012 CrysAlis171 .NET)
(compiled Sep 14 2012,17:21:16)
;
_computing_data_collection
;
CrysAlisPro, Agilent Technologies,
Version 1.171.36.21 (release 14-08-2012 CrysAlis171 .NET)
(compiled Sep 14 2012,17:21:16)
;
_computing_data_reduction
;
CrysAlisPro, Agilent Technologies,
Version 1.171.36.21 (release 14-08-2012 CrysAlis171 .NET)
(compiled Sep 14 2012,17:21:16)
;
_computing_molecular_graphics 'SHELXTL (Sheldrick, 2008)'
_computing_publication_material 'enCIFer(Allen et al.,2004);PLATON(Spek,2003)'
_computing_structure_refinement 'SHELXL-2012 (Sheldrick, 2012)'
_computing_structure_solution 'SHELXS-2012 (Sheldrick, 2012)'
_diffrn_ambient_temperature 90(2)
_diffrn_detector_area_resol_mean 10.3613
_diffrn_measured_fraction_theta_full 1.000
_diffrn_measured_fraction_theta_max 0.985
_diffrn_measurement_device_type 'SuperNova, Single source at offset), Atlas'
_diffrn_measurement_method '\w scans'
_diffrn_radiation_monochromator mirror
_diffrn_radiation_source 'SuperNova (Cu) X-ray Source'
_diffrn_radiation_type 'Cu K\a'
_diffrn_radiation_wavelength 1.54184
_diffrn_reflns_av_R_equivalents 0.0365
_diffrn_reflns_Laue_measured_fraction_full 1.000
_diffrn_reflns_Laue_measured_fraction_max 0.985
_diffrn_reflns_limit_h_max 19
_diffrn_reflns_limit_h_min -22
_diffrn_reflns_limit_k_max 20
_diffrn_reflns_limit_k_min -21
_diffrn_reflns_limit_l_max 23
_diffrn_reflns_limit_l_min -23
_diffrn_reflns_number 49347
_diffrn_reflns_point_group_measured_fraction_full 1.000
_diffrn_reflns_point_group_measured_fraction_max 0.985
_diffrn_reflns_theta_full 67.500
_diffrn_reflns_theta_max 74.804
_diffrn_reflns_theta_min 3.336
_exptl_absorpt_coefficient_mu 8.897
_exptl_absorpt_correction_T_max 0.519
_exptl_absorpt_correction_T_min 0.169
_exptl_absorpt_correction_type gaussian
_exptl_absorpt_process_details
;
CrysAlisPro, Agilent Technologies,
Version 1.171.36.21 (release 14-08-2012 CrysAlis171 .NET)
(compiled Sep 14 2012,17:21:16)
Numerical absorption correction based on gaussian integration over
            a multifaceted crystal model
;
_exptl_crystal_colour brown
_exptl_crystal_density_diffrn 1.366
_exptl_crystal_density_method 'not measured'
_exptl_crystal_description block
_exptl_crystal_F_000 2496
_exptl_crystal_size_max 0.447
_exptl_crystal_size_mid 0.193
_exptl_crystal_size_min 0.165
_refine_diff_density_max 1.364
_refine_diff_density_min -1.202
_refine_diff_density_rms 0.075
_refine_ls_extinction_method none
_refine_ls_goodness_of_fit_ref 1.120
_refine_ls_hydrogen_treatment constr
_refine_ls_matrix_type full
_refine_ls_number_parameters 349
_refine_ls_number_reflns 6226
_refine_ls_number_restraints 0
_refine_ls_restrained_S_all 1.120
_refine_ls_R_factor_all 0.0221
_refine_ls_R_factor_gt 0.0220
_refine_ls_shift/su_max 0.004
_refine_ls_shift/su_mean 0.000
_refine_ls_structure_factor_coef Fsqd
_refine_ls_weighting_details
;
 w=1/[\s^2^(Fo^2^)+(0.0310P)^2^+6.7773P]
 where P=(Fo^2^+2Fc^2^)/3
;
_refine_ls_weighting_scheme calc
_refine_ls_wR_factor_gt 0.0585
_refine_ls_wR_factor_ref 0.0586
_reflns_Friedel_coverage 0.000
_reflns_number_gt 6196
_reflns_number_total 6226
_reflns_threshold_expression 'I > 2\s(I)'
_cod_data_source_file c6sc00278a2.cif
_cod_data_source_block umgala
_cod_depositor_comments 'Adding full bibliography for 1542406--1542407.cif.'
_cod_original_cell_volume 5948.57(10)
_cod_database_code 1542407
_shelx_space_group_comment
;
The symmetry employed for this shelxl refinement is uniquely defined
by the following loop, which should always be used as a source of
symmetry information in preference to the above space-group names.
They are only intended as comments.
;
_shelx_estimated_absorpt_t_min 0.109
_shelx_estimated_absorpt_t_max 0.321
_diffrn_reflns_sigmai/neti 0.0138
_shelxl_version_number 2012-4

loop_
_space_group_symop_operation_xyz
'x, y, z'
'-x+1/2, -y, z+1/2'
'x+1/2, -y+1/2, -z+1/2'
'-x, y+1/2, -z'
'-x, -y, -z'
'x-1/2, y, -z-1/2'
'-x-1/2, y-1/2, z-1/2'
'x, -y-1/2, z'

loop_
_atom_site_label
_atom_site_type_symbol
_atom_site_fract_x
_atom_site_fract_y
_atom_site_fract_z
_atom_site_U_iso_or_equiv
_atom_site_adp_type
_atom_site_occupancy
_atom_site_site_symmetry_order
_atom_site_calc_flag
_atom_site_refinement_flags
_atom_site_disorder_assembly
_atom_site_disorder_group
U1 U 0.705207(5) 0.7500 0.532672(5) 0.01800(5) Uani 1 2 d SD . .
P1 P 0.83601(3) 0.65805(3) 0.57915(3) 0.01749(11) Uani 1 1 d D . .
Si1 Si 0.73609(4) 0.53675(4) 0.50580(3) 0.02564(14) Uani 1 1 d D . .
O1 O 0.66932(13) 0.7500 0.42638(12) 0.0259(5) Uani 1 2 d SD . .
O2 O 0.61989(13) 0.7500 0.60914(13) 0.0257(5) Uani 1 2 d SD . .
N1 N 0.76706(11) 0.62894(12) 0.53143(9) 0.0207(4) Uani 1 1 d D . .
C1 C 0.81329(17) 0.7500 0.60400(16) 0.0184(6) Uani 1 2 d SD . .
C2 C 0.91972(13) 0.64869(14) 0.53080(12) 0.0215(5) Uani 1 1 d D . .
C3 C 0.98628(14) 0.65341(14) 0.56499(14) 0.0271(5) Uani 1 1 d D . .
H3 H 0.9879 0.6590 0.6148 0.032 Uiso 1 1 calc RD . .
C4 C 1.05001(15) 0.65003(17) 0.52695(16) 0.0338(6) Uani 1 1 d D . .
H4 H 1.0951 0.6536 0.5506 0.041 Uiso 1 1 calc RD . .
C5 C 1.04813(16) 0.64148(18) 0.45476(17) 0.0377(6) Uani 1 1 d D . .
H5 H 1.0920 0.6386 0.4289 0.045 Uiso 1 1 calc RD . .
C6 C 0.98258(16) 0.63712(19) 0.41989(15) 0.0403(7) Uani 1 1 d D . .
H6 H 0.9815 0.6315 0.3701 0.048 Uiso 1 1 calc RD . .
C7 C 0.91860(15) 0.64101(18) 0.45749(13) 0.0308(6) Uani 1 1 d D . .
H7 H 0.8737 0.6384 0.4334 0.037 Uiso 1 1 calc RD . .
C8 C 0.84596(13) 0.59066(14) 0.65282(12) 0.0235(5) Uani 1 1 d D . .
C9 C 0.89001(14) 0.52403(15) 0.64926(13) 0.0278(5) Uani 1 1 d D . .
H9 H 0.9199 0.5156 0.6092 0.033 Uiso 1 1 calc RD . .
C10 C 0.89029(17) 0.46989(16) 0.70428(15) 0.0366(6) Uani 1 1 d D . .
H10 H 0.9207 0.4248 0.7019 0.044 Uiso 1 1 calc RD . .
C11 C 0.84696(19) 0.48116(19) 0.76203(15) 0.0444(7) Uani 1 1 d D . .
H11 H 0.8469 0.4435 0.7991 0.053 Uiso 1 1 calc RD . .
C12 C 0.80327(19) 0.5473(2) 0.76634(16) 0.0467(8) Uani 1 1 d D . .
H12 H 0.7737 0.5553 0.8066 0.056 Uiso 1 1 calc RD . .
C13 C 0.80265(15) 0.60213(18) 0.71187(14) 0.0328(6) Uani 1 1 d D . .
H13 H 0.7726 0.6475 0.7150 0.039 Uiso 1 1 calc RD . .
C14 C 0.79913(16) 0.48614(19) 0.44379(17) 0.0391(7) Uani 1 1 d D . .
H14A H 0.8030 0.5169 0.4003 0.059 Uiso 1 1 calc RD . .
H14B H 0.7805 0.4334 0.4329 0.059 Uiso 1 1 calc RD . .
H14C H 0.8469 0.4815 0.4657 0.059 Uiso 1 1 calc RD . .
C15 C 0.71929(16) 0.46868(17) 0.58148(16) 0.0348(6) Uani 1 1 d D . .
H15A H 0.7653 0.4461 0.5973 0.052 Uiso 1 1 calc RD . .
H15B H 0.6868 0.4262 0.5665 0.052 Uiso 1 1 calc RD . .
H15C H 0.6970 0.4981 0.6203 0.052 Uiso 1 1 calc RD . .
C16 C 0.64815(17) 0.55601(19) 0.46041(16) 0.0378(7) Uani 1 1 d D . .
H16A H 0.6146 0.5812 0.4934 0.057 Uiso 1 1 calc RD . .
H16B H 0.6276 0.5060 0.4440 0.057 Uiso 1 1 calc RD . .
H16C H 0.6562 0.5909 0.4200 0.057 Uiso 1 1 calc RD . .
C17 C 0.6438(2) 0.7500 0.35901(19) 0.0285(8) Uani 1 2 d SD . .
C18 C 0.6927(2) 0.7500 0.3028(2) 0.0363(9) Uani 1 2 d SD . .
C19 C 0.7743(3) 0.7500 0.3145(2) 0.0474(11) Uani 1 2 d SD . .
H19 H 0.7830 0.7500 0.3665 0.057 Uiso 1 2 calc SRD . .
C20 C 0.8098(2) 0.8240(3) 0.2842(3) 0.0648(10) Uani 1 1 d D . .
H20A H 0.8033 0.8248 0.2329 0.097 Uiso 1 1 calc RD . .
H20B H 0.8615 0.8236 0.2953 0.097 Uiso 1 1 calc RD . .
H20C H 0.7872 0.8710 0.3048 0.097 Uiso 1 1 calc RD . .
C21 C 0.6643(3) 0.7500 0.2346(2) 0.0430(10) Uani 1 2 d SD . .
H21 H 0.6962 0.7500 0.1954 0.052 Uiso 1 2 calc SRD . .
C22 C 0.5900(3) 0.7500 0.2233(2) 0.0449(11) Uani 1 2 d SD . .
H22 H 0.5717 0.7500 0.1766 0.054 Uiso 1 2 calc SRD . .
C23 C 0.5432(3) 0.7500 0.2788(2) 0.0418(10) Uani 1 2 d SD . .
H23 H 0.4926 0.7500 0.2701 0.050 Uiso 1 2 calc SRD . .
C24 C 0.5685(2) 0.7500 0.3483(2) 0.0339(9) Uani 1 2 d SD . .
C25 C 0.5157(2) 0.7500 0.4092(3) 0.0456(11) Uani 1 2 d SD . .
H25 H 0.5444 0.7500 0.4539 0.055 Uiso 1 2 calc SRD . .
C26 C 0.4683(2) 0.6760(2) 0.4093(3) 0.0650(11) Uani 1 1 d D . .
H26A H 0.4387 0.6750 0.3664 0.098 Uiso 1 1 calc RD . .
H26B H 0.4367 0.6767 0.4507 0.098 Uiso 1 1 calc RD . .
H26C H 0.4991 0.6290 0.4107 0.098 Uiso 1 1 calc RD . .
C27 C 0.56454(18) 0.7500 0.65572(17) 0.0223(6) Uani 1 2 d SD . .
C28 C 0.53599(14) 0.67796(15) 0.67994(13) 0.0272(5) Uani 1 1 d D . .
C29 C 0.47628(16) 0.67963(17) 0.72437(14) 0.0360(6) Uani 1 1 d D . .
H29 H 0.4561 0.6313 0.7403 0.043 Uiso 1 1 calc RD . .
C30 C 0.4456(2) 0.7500 0.7459(2) 0.0404(10) Uani 1 2 d SD . .
H30 H 0.4039 0.7500 0.7751 0.048 Uiso 1 2 calc SRD . .
C31 C 0.56771(16) 0.59921(16) 0.65762(16) 0.0360(6) Uani 1 1 d D . .
H31 H 0.6137 0.6096 0.6315 0.043 Uiso 1 1 calc RD . .
C32 C 0.5853(2) 0.5472(2) 0.7213(2) 0.0586(10) Uani 1 1 d D . .
H32A H 0.6212 0.5737 0.7510 0.088 Uiso 1 1 calc RD . .
H32B H 0.6048 0.4966 0.7050 0.088 Uiso 1 1 calc RD . .
H32C H 0.5411 0.5379 0.7486 0.088 Uiso 1 1 calc RD . .
C33 C 0.5156(2) 0.5574(2) 0.6077(2) 0.0622(11) Uani 1 1 d D . .
H33A H 0.4707 0.5450 0.6327 0.093 Uiso 1 1 calc RD . .
H33B H 0.5377 0.5084 0.5906 0.093 Uiso 1 1 calc RD . .
H33C H 0.5048 0.5918 0.5676 0.093 Uiso 1 1 calc RD . .
O3 O 0.78098(16) 0.2500 0.42731(17) 0.0407(7) Uani 1 2 d SD . .
C34 C 0.7466(3) 0.2500 0.5465(3) 0.0454(10) Uani 1 2 d SD . .
H34A H 0.7637 0.3030 0.5588 0.068 Uiso 0.5 1 calc PRD A -1
H34B H 0.7865 0.2123 0.5509 0.068 Uiso 0.5 1 calc PRD A -1
H34C H 0.7073 0.2347 0.5784 0.068 Uiso 0.5 1 calc PRD A -1
C35 C 0.7197(3) 0.2500 0.4732(2) 0.0422(10) Uani 1 2 d SD . .
H35A H 0.6897 0.2026 0.4645 0.051 Uiso 0.5 1 calc PRD . .
H35B H 0.6897 0.2974 0.4645 0.051 Uiso 0.5 1 calc PRD . .
C36 C 0.7622(3) 0.2500 0.3562(2) 0.0460(10) Uani 1 2 d SD . .
H36A H 0.7328 0.2973 0.3454 0.055 Uiso 0.5 1 calc PRD . .
H36B H 0.7328 0.2027 0.3454 0.055 Uiso 0.5 1 calc PRD . .
C37 C 0.8284(3) 0.2500 0.3118(3) 0.0571(13) Uani 1 2 d SD . .
H37A H 0.8622 0.2900 0.3293 0.086 Uiso 0.5 1 calc PRD B -1
H37B H 0.8153 0.2621 0.2629 0.086 Uiso 0.5 1 calc PRD B -1
H37C H 0.8513 0.1979 0.3138 0.086 Uiso 0.5 1 calc PRD B -1

loop_
_atom_site_aniso_label
_atom_site_aniso_U_11
_atom_site_aniso_U_22
_atom_site_aniso_U_33
_atom_site_aniso_U_23
_atom_site_aniso_U_13
_atom_site_aniso_U_12
U1 0.01132(7) 0.02450(7) 0.01819(7) 0.000 -0.00055(3) 0.000
P1 0.0138(3) 0.0224(3) 0.0162(2) 0.00124(19) -0.00089(19) 0.0002(2)
Si1 0.0240(3) 0.0262(3) 0.0267(3) -0.0045(3) -0.0066(3) -0.0014(3)
O1 0.0241(13) 0.0319(12) 0.0219(11) 0.000 -0.0078(9) 0.000
O2 0.0190(12) 0.0314(12) 0.0269(12) 0.000 0.0075(9) 0.000
N1 0.0160(10) 0.0267(10) 0.0194(9) -0.0009(7) -0.0017(7) -0.0010(8)
C1 0.0129(14) 0.0263(16) 0.0161(14) 0.000 -0.0010(11) 0.000
C2 0.0179(12) 0.0196(11) 0.0269(12) 0.0028(8) 0.0021(8) 0.0019(9)
C3 0.0222(12) 0.0229(11) 0.0361(13) -0.0041(10) -0.0003(10) 0.0015(9)
C4 0.0176(13) 0.0278(13) 0.0560(18) -0.0068(11) 0.0004(11) 0.0017(10)
C5 0.0238(14) 0.0365(15) 0.0528(16) 0.0009(13) 0.0150(12) 0.0012(12)
C6 0.0338(15) 0.0542(18) 0.0331(14) 0.0059(13) 0.0119(12) 0.0035(13)
C7 0.0219(13) 0.0438(15) 0.0269(12) 0.0052(11) 0.0031(10) 0.0050(11)
C8 0.0215(12) 0.0287(11) 0.0204(10) 0.0026(9) -0.0045(9) -0.0069(9)
C9 0.0293(13) 0.0263(12) 0.0279(12) 0.0051(10) -0.0072(10) -0.0037(10)
C10 0.0433(16) 0.0278(13) 0.0387(14) 0.0102(11) -0.0141(12) -0.0070(12)
C11 0.056(2) 0.0438(16) 0.0335(14) 0.0199(12) -0.0102(13) -0.0151(15)
C12 0.056(2) 0.059(2) 0.0257(14) 0.0105(14) 0.0056(12) -0.0129(16)
C13 0.0335(14) 0.0394(15) 0.0256(13) 0.0034(11) 0.0015(10) -0.0054(11)
C14 0.0455(18) 0.0352(15) 0.0366(16) -0.0129(13) -0.0038(12) 0.0060(12)
C15 0.0316(14) 0.0292(13) 0.0436(16) 0.0020(12) -0.0071(12) -0.0072(11)
C16 0.0298(15) 0.0388(15) 0.0449(16) -0.0032(12) -0.0165(12) -0.0053(12)
C17 0.039(2) 0.0201(15) 0.0268(17) 0.000 -0.0124(15) 0.000
C18 0.043(2) 0.040(2) 0.0266(19) 0.000 -0.0114(16) 0.000
C19 0.039(2) 0.079(3) 0.0237(19) 0.000 -0.0009(18) 0.000
C20 0.051(2) 0.067(3) 0.077(3) -0.009(2) 0.000(2) -0.0106(19)
C21 0.061(3) 0.040(2) 0.028(2) 0.000 -0.0118(19) 0.000
C22 0.063(3) 0.031(2) 0.040(2) 0.000 -0.033(2) 0.000
C23 0.040(2) 0.034(2) 0.051(3) 0.000 -0.027(2) 0.000
C24 0.034(2) 0.0218(16) 0.046(2) 0.000 -0.0191(17) 0.000
C25 0.025(2) 0.051(3) 0.060(3) 0.000 -0.0135(19) 0.000
C26 0.045(2) 0.0429(19) 0.107(3) 0.016(2) 0.005(2) 0.0000(16)
C27 0.0163(15) 0.0322(17) 0.0185(14) 0.000 0.0003(12) 0.000
C28 0.0241(12) 0.0322(13) 0.0252(11) -0.0030(10) 0.0023(9) -0.0029(10)
C29 0.0376(15) 0.0395(15) 0.0310(13) 0.0007(11) 0.0118(11) -0.0064(12)
C30 0.040(2) 0.049(2) 0.033(2) 0.000 0.0200(18) 0.000
C31 0.0322(15) 0.0300(13) 0.0458(15) -0.0029(12) 0.0136(12) -0.0068(11)
C32 0.054(2) 0.0455(18) 0.076(2) 0.0243(17) 0.0290(19) 0.0096(16)
C33 0.051(2) 0.057(2) 0.078(3) -0.035(2) 0.0177(19) -0.0195(17)
O3 0.0302(14) 0.0453(17) 0.0466(17) 0.000 0.0033(13) 0.000
C34 0.042(3) 0.048(3) 0.047(2) 0.000 0.011(2) 0.000
C35 0.028(2) 0.046(3) 0.053(3) 0.000 0.0071(18) 0.000
C36 0.042(3) 0.054(3) 0.042(2) 0.000 0.000(2) 0.000
C37 0.041(3) 0.089(4) 0.041(3) 0.000 0.006(2) 0.000

loop_
_atom_type_symbol
_atom_type_description
_atom_type_scat_dispersion_real
_atom_type_scat_dispersion_imag
_atom_type_scat_source
C C 0.0181 0.0091 'International Tables Vol C Tables 4.2.6.8 and 6.1.1.4'
H H 0.0000 0.0000 'International Tables Vol C Tables 4.2.6.8 and 6.1.1.4'
N N 0.0311 0.0180 'International Tables Vol C Tables 4.2.6.8 and 6.1.1.4'
O O 0.0492 0.0322 'International Tables Vol C Tables 4.2.6.8 and 6.1.1.4'
P P 0.2955 0.4335 'International Tables Vol C Tables 4.2.6.8 and 6.1.1.4'
Si Si 0.2541 0.3302 'International Tables Vol C Tables 4.2.6.8 and 6.1.1.4'
U U -4.3638 13.4090 'International Tables Vol C Tables 4.2.6.8 and 6.1.1.4'

loop_
_citation_id
_citation_doi
_citation_year
1 10.1002/anie.201306984 2013

loop_
_geom_angle_atom_site_label_1
_geom_angle_atom_site_label_2
_geom_angle_atom_site_label_3
_geom_angle
_geom_angle_site_symmetry_1
_geom_angle_site_symmetry_3
O1 U1 O2 114.40(10) . .
O1 U1 N1 98.21(5) . .
O2 U1 N1 111.42(5) . .
O1 U1 N1 98.21(5) . 8_575
O2 U1 N1 111.42(5) . 8_575
N1 U1 N1 121.69(10) . 8_575
O1 U1 C1 142.32(10) . .
O2 U1 C1 103.29(10) . .
N1 U1 C1 66.57(5) . .
N1 U1 C1 66.57(5) 8_575 .
N1 P1 C1 103.84(13) . .
N1 P1 C2 111.07(10) . .
C1 P1 C2 115.98(13) . .
N1 P1 C8 108.37(10) . .
C1 P1 C8 113.10(13) . .
C2 P1 C8 104.43(11) . .
N1 Si1 C14 112.63(13) . .
N1 Si1 C15 113.30(11) . .
C14 Si1 C15 107.77(15) . .
N1 Si1 C16 105.04(12) . .
C14 Si1 C16 109.47(14) . .
C15 Si1 C16 108.51(14) . .
C17 O1 U1 178.0(3) . .
C27 O2 U1 178.2(2) . .
P1 N1 Si1 133.07(13) . .
P1 N1 U1 96.35(9) . .
Si1 N1 U1 128.97(11) . .
P1 C1 P1 135.9(2) . 8_575
P1 C1 U1 92.85(11) . .
P1 C1 U1 92.85(11) 8_575 .
C3 C2 C7 118.8(2) . .
C3 C2 P1 121.02(18) . .
C7 C2 P1 120.07(19) . .
C4 C3 C2 120.5(2) . .
C4 C3 H3 119.8 . .
C2 C3 H3 119.8 . .
C5 C4 C3 120.1(3) . .
C5 C4 H4 119.9 . .
C3 C4 H4 119.9 . .
C4 C5 C6 120.2(3) . .
C4 C5 H5 119.9 . .
C6 C5 H5 119.9 . .
C7 C6 C5 120.0(3) . .
C7 C6 H6 120.0 . .
C5 C6 H6 120.0 . .
C6 C7 C2 120.4(3) . .
C6 C7 H7 119.8 . .
C2 C7 H7 119.8 . .
C13 C8 C9 119.3(2) . .
C13 C8 P1 118.3(2) . .
C9 C8 P1 122.11(18) . .
C10 C9 C8 120.0(3) . .
C10 C9 H9 120.0 . .
C8 C9 H9 120.0 . .
C11 C10 C9 120.4(3) . .
C11 C10 H10 119.8 . .
C9 C10 H10 119.8 . .
C10 C11 C12 120.1(3) . .
C10 C11 H11 120.0 . .
C12 C11 H11 120.0 . .
C11 C12 C13 120.1(3) . .
C11 C12 H12 119.9 . .
C13 C12 H12 119.9 . .
C12 C13 C8 120.1(3) . .
C12 C13 H13 120.0 . .
C8 C13 H13 120.0 . .
Si1 C14 H14A 109.5 . .
Si1 C14 H14B 109.5 . .
H14A C14 H14B 109.5 . .
Si1 C14 H14C 109.5 . .
H14A C14 H14C 109.5 . .
H14B C14 H14C 109.5 . .
Si1 C15 H15A 109.5 . .
Si1 C15 H15B 109.5 . .
H15A C15 H15B 109.5 . .
Si1 C15 H15C 109.5 . .
H15A C15 H15C 109.5 . .
H15B C15 H15C 109.5 . .
Si1 C16 H16A 109.5 . .
Si1 C16 H16B 109.5 . .
H16A C16 H16B 109.5 . .
Si1 C16 H16C 109.5 . .
H16A C16 H16C 109.5 . .
H16B C16 H16C 109.5 . .
O1 C17 C18 119.5(3) . .
O1 C17 C24 118.5(4) . .
C18 C17 C24 122.0(3) . .
C21 C18 C17 117.6(4) . .
C21 C18 C19 120.5(4) . .
C17 C18 C19 121.9(3) . .
C18 C19 C20 111.7(3) . 8_575
C18 C19 C20 111.7(3) . .
C20 C19 C20 110.3(4) 8_575 .
C18 C19 H19 107.7 . .
C20 C19 H19 107.7 8_575 .
C20 C19 H19 107.7 . .
C19 C20 H20A 109.5 . .
C19 C20 H20B 109.5 . .
H20A C20 H20B 109.5 . .
C19 C20 H20C 109.5 . .
H20A C20 H20C 109.5 . .
H20B C20 H20C 109.5 . .
C22 C21 C18 121.0(5) . .
C22 C21 H21 119.5 . .
C18 C21 H21 119.5 . .
C23 C22 C21 120.6(4) . .
C23 C22 H22 119.7 . .
C21 C22 H22 119.7 . .
C22 C23 C24 121.0(4) . .
C22 C23 H23 119.5 . .
C24 C23 H23 119.5 . .
C23 C24 C17 117.8(4) . .
C23 C24 C25 120.2(4) . .
C17 C24 C25 121.9(4) . .
C24 C25 C26 111.8(3) . .
C24 C25 C26 111.8(3) . 8_575
C26 C25 C26 110.0(4) . 8_575
C24 C25 H25 107.7 . .
C26 C25 H25 107.7 . .
C26 C25 H25 107.7 8_575 .
C25 C26 H26A 109.5 . .
C25 C26 H26B 109.5 . .
H26A C26 H26B 109.5 . .
C25 C26 H26C 109.5 . .
H26A C26 H26C 109.5 . .
H26B C26 H26C 109.5 . .
O2 C27 C28 119.84(15) . 8_575
O2 C27 C28 119.84(15) . .
C28 C27 C28 120.3(3) 8_575 .
C29 C28 C27 118.6(2) . .
C29 C28 C31 119.6(2) . .
C27 C28 C31 121.8(2) . .
C30 C29 C28 121.6(3) . .
C30 C29 H29 119.2 . .
C28 C29 H29 119.2 . .
C29 C30 C29 119.2(4) . 8_575
C29 C30 H30 120.4 . .
C29 C30 H30 120.4 8_575 .
C28 C31 C33 109.7(3) . .
C28 C31 C32 111.6(3) . .
C33 C31 C32 110.9(3) . .
C28 C31 H31 108.2 . .
C33 C31 H31 108.2 . .
C32 C31 H31 108.2 . .
C31 C32 H32A 109.5 . .
C31 C32 H32B 109.5 . .
H32A C32 H32B 109.5 . .
C31 C32 H32C 109.5 . .
H32A C32 H32C 109.5 . .
H32B C32 H32C 109.5 . .
C31 C33 H33A 109.5 . .
C31 C33 H33B 109.5 . .
H33A C33 H33B 109.5 . .
C31 C33 H33C 109.5 . .
H33A C33 H33C 109.5 . .
H33B C33 H33C 109.5 . .
C36 O3 C35 113.1(4) . .
C35 C34 H34A 109.5 . .
C35 C34 H34B 109.5 . .
H34A C34 H34B 109.5 . .
C35 C34 H34C 109.5 . .
H34A C34 H34C 109.5 . .
H34B C34 H34C 109.5 . .
O3 C35 C34 107.9(4) . .
O3 C35 H35A 110.1 . .
C34 C35 H35A 110.1 . .
O3 C35 H35B 110.1 . .
C34 C35 H35B 110.1 . .
H35A C35 H35B 108.4 . .
O3 C36 C37 110.1(4) . .
O3 C36 H36A 109.6 . .
C37 C36 H36A 109.6 . .
O3 C36 H36B 109.6 . .
C37 C36 H36B 109.6 . .
H36A C36 H36B 108.2 . .
C36 C37 H37A 109.5 . .
C36 C37 H37B 109.5 . .
H37A C37 H37B 109.5 . .
C36 C37 H37C 109.5 . .
H37A C37 H37C 109.5 . .
H37B C37 H37C 109.5 . .

loop_
_geom_bond_atom_site_label_1
_geom_bond_atom_site_label_2
_geom_bond_distance
_geom_bond_site_symmetry_2
U1 O1 2.124(2) .
U1 O2 2.144(2) .
U1 N1 2.349(2) .
U1 N1 2.349(2) 8_575
U1 C1 2.414(3) .
P1 N1 1.640(2) .
P1 C1 1.6813(13) .
P1 C2 1.807(2) .
P1 C8 1.815(2) .
Si1 N1 1.734(2) .
Si1 C14 1.866(3) .
Si1 C15 1.868(3) .
Si1 C16 1.869(3) .
O1 C17 1.363(4) .
O2 C27 1.353(4) .
C1 P1 1.6813(13) 8_575
C2 C3 1.394(3) .
C2 C7 1.398(3) .
C3 C4 1.383(4) .
C3 H3 0.9500 .
C4 C5 1.378(4) .
C4 H4 0.9500 .
C5 C6 1.383(4) .
C5 H5 0.9500 .
C6 C7 1.383(4) .
C6 H6 0.9500 .
C7 H7 0.9500 .
C8 C13 1.391(4) .
C8 C9 1.394(4) .
C9 C10 1.390(3) .
C9 H9 0.9500 .
C10 C11 1.371(5) .
C10 H10 0.9500 .
C11 C12 1.384(5) .
C11 H11 0.9500 .
C12 C13 1.390(4) .
C12 H12 0.9500 .
C13 H13 0.9500 .
C14 H14A 0.9800 .
C14 H14B 0.9800 .
C14 H14C 0.9800 .
C15 H15A 0.9800 .
C15 H15B 0.9800 .
C15 H15C 0.9800 .
C16 H16A 0.9800 .
C16 H16B 0.9800 .
C16 H16C 0.9800 .
C17 C18 1.399(6) .
C17 C24 1.407(6) .
C18 C21 1.397(5) .
C18 C19 1.524(6) .
C19 C20 1.528(5) 8_575
C19 C20 1.528(5) .
C19 H19 1.0000 .
C20 H20A 0.9800 .
C20 H20B 0.9800 .
C20 H20C 0.9800 .
C21 C22 1.390(7) .
C21 H21 0.9500 .
C22 C23 1.363(7) .
C22 H22 0.9500 .
C23 C24 1.401(6) .
C23 H23 0.9500 .
C24 C25 1.513(7) .
C25 C26 1.530(4) .
C25 C26 1.530(4) 8_575
C25 H25 1.0000 .
C26 H26A 0.9800 .
C26 H26B 0.9800 .
C26 H26C 0.9800 .
C27 C28 1.407(3) 8_575
C27 C28 1.407(3) .
C28 C29 1.390(4) .
C28 C31 1.518(4) .
C29 C30 1.382(3) .
C29 H29 0.9500 .
C30 C29 1.382(3) 8_575
C30 H30 0.9500 .
C31 C33 1.527(5) .
C31 C32 1.530(5) .
C31 H31 1.0000 .
C32 H32A 0.9800 .
C32 H32B 0.9800 .
C32 H32C 0.9800 .
C33 H33A 0.9800 .
C33 H33B 0.9800 .
C33 H33C 0.9800 .
O3 C36 1.395(6) .
O3 C35 1.429(5) .
C34 C35 1.478(7) .
C34 H34A 0.9800 .
C34 H34B 0.9800 .
C34 H34C 0.9800 .
C35 H35A 0.9900 .
C35 H35B 0.9900 .
C36 C37 1.486(7) .
C36 H36A 0.9900 .
C36 H36B 0.9900 .
C37 H37A 0.9800 .
C37 H37B 0.9800 .
C37 H37C 0.9800 .

loop_
_geom_torsion_atom_site_label_1
_geom_torsion_atom_site_label_2
_geom_torsion_atom_site_label_3
_geom_torsion_atom_site_label_4
_geom_torsion
_geom_torsion_site_symmetry_1
_geom_torsion_site_symmetry_4
C1 P1 N1 Si1 -160.32(17) . .
C2 P1 N1 Si1 74.34(18) . .
C8 P1 N1 Si1 -39.82(19) . .
C1 P1 N1 U1 5.65(12) . .
C2 P1 N1 U1 -119.69(10) . .
C8 P1 N1 U1 126.15(10) . .
C14 Si1 N1 P1 -67.1(2) . .
C15 Si1 N1 P1 55.5(2) . .
C16 Si1 N1 P1 173.81(17) . .
C14 Si1 N1 U1 130.94(15) . .
C15 Si1 N1 U1 -106.41(14) . .
C16 Si1 N1 U1 11.86(17) . .
N1 P1 C1 P1 -102.5(3) . 8_575
C2 P1 C1 P1 19.6(3) . 8_575
C8 P1 C1 P1 140.2(2) . 8_575
N1 P1 C1 U1 -5.47(12) . .
C2 P1 C1 U1 116.67(11) . .
C8 P1 C1 U1 -122.72(10) . .
N1 P1 C2 C3 -165.96(19) . .
C1 P1 C2 C3 75.8(2) . .
C8 P1 C2 C3 -49.4(2) . .
N1 P1 C2 C7 17.7(3) . .
C1 P1 C2 C7 -100.5(2) . .
C8 P1 C2 C7 134.3(2) . .
C7 C2 C3 C4 -0.4(4) . .
P1 C2 C3 C4 -176.8(2) . .
C2 C3 C4 C5 -0.4(4) . .
C3 C4 C5 C6 0.7(4) . .
C4 C5 C6 C7 -0.3(5) . .
C5 C6 C7 C2 -0.5(5) . .
C3 C2 C7 C6 0.9(4) . .
P1 C2 C7 C6 177.3(2) . .
N1 P1 C8 C13 -82.4(2) . .
C1 P1 C8 C13 32.2(2) . .
C2 P1 C8 C13 159.1(2) . .
N1 P1 C8 C9 91.2(2) . .
C1 P1 C8 C9 -154.3(2) . .
C2 P1 C8 C9 -27.3(2) . .
C13 C8 C9 C10 0.1(4) . .
P1 C8 C9 C10 -173.5(2) . .
C8 C9 C10 C11 0.6(4) . .
C9 C10 C11 C12 -0.9(5) . .
C10 C11 C12 C13 0.6(5) . .
C11 C12 C13 C8 0.0(5) . .
C9 C8 C13 C12 -0.3(4) . .
P1 C8 C13 C12 173.4(2) . .
O1 C17 C18 C21 180.000(0) . .
C24 C17 C18 C21 0.000(0) . .
O1 C17 C18 C19 0.000(1) . .
C24 C17 C18 C19 180.000(0) . .
C21 C18 C19 C20 -62.0(3) . 8_575
C17 C18 C19 C20 118.0(3) . 8_575
C21 C18 C19 C20 62.0(3) . .
C17 C18 C19 C20 -118.0(3) . .
C17 C18 C21 C22 0.000(0) . .
C19 C18 C21 C22 180.000(0) . .
C18 C21 C22 C23 0.000(0) . .
C21 C22 C23 C24 0.000(1) . .
C22 C23 C24 C17 0.000(0) . .
C22 C23 C24 C25 180.000(0) . .
O1 C17 C24 C23 180.000(0) . .
C18 C17 C24 C23 0.000(0) . .
O1 C17 C24 C25 0.000(1) . .
C18 C17 C24 C25 180.000(0) . .
C23 C24 C25 C26 61.9(3) . .
C17 C24 C25 C26 -118.1(3) . .
C23 C24 C25 C26 -61.9(3) . 8_575
C17 C24 C25 C26 118.1(3) . 8_575
O2 C27 C28 C29 -176.1(3) . .
C28 C27 C28 C29 4.2(5) 8_575 .
O2 C27 C28 C31 2.6(4) . .
C28 C27 C28 C31 -177.1(2) 8_575 .
C27 C28 C29 C30 -1.1(5) . .
C31 C28 C29 C30 -179.9(3) . .
C28 C29 C30 C29 -1.9(6) . 8_575
C29 C28 C31 C33 69.8(3) . .
C27 C28 C31 C33 -108.9(3) . .
C29 C28 C31 C32 -53.5(4) . .
C27 C28 C31 C32 127.8(3) . .
C36 O3 C35 C34 180.000(1) . .
C35 O3 C36 C37 180.000(0) . .
